data_2240718
loop_
_publ_author_name
'Dileep, C. S.'
'Prashanth, T.'
'Jeyaseelan, S.'
'Khanum, S. A.'
'Sridhar, M. A.'

_publ_section_title
;
 (4-Hydroxy-3,5-dimethylphenyl)(phenyl)methanone
;
_journal_coeditor_code ZS2279
_journal_issue 11
_journal_name_full 'Acta Crystallographica Section E'
_journal_page_first o1676
_journal_paper_doi 10.1107/S1600536813028444
_journal_volume 69
_journal_year 2013
_chemical_formula_iupac 'C15 H14 O2'
_chemical_formula_moiety 'C15 H14 O2'
_chemical_formula_sum 'C15 H14 O2'
_chemical_formula_weight 226.26
_chemical_name_systematic
;
(4-Hydroxy-3,5-dimethylphenyl)(phenyl)methanone
;
_space_group_IT_number 14
_symmetry_cell_setting monoclinic
_symmetry_space_group_name_Hall '-P 2ybc'
_symmetry_space_group_name_H-M 'P 1 21/c 1'
_atom_sites_solution_hydrogens geom
_atom_sites_solution_primary direct
_atom_sites_solution_secondary difmap
_cell_angle_alpha 90
_cell_angle_beta 95.275(12)
_cell_angle_gamma 90
_cell_formula_units_Z 4
_cell_length_a 4.7741(13)
_cell_length_b 15.198(4)
_cell_length_c 17.274(5)
_cell_measurement_reflns_used 2238
_cell_measurement_temperature 293
_cell_measurement_theta_max 25.30
_cell_measurement_theta_min 1.79
_cell_volume 1248.0(6)
_computing_cell_refinement 'SAINT (Bruker, 2009)'
_computing_data_collection 'APEX2 (Bruker, 2009)'
_computing_data_reduction 'SAINT (Bruker, 2009)'
_computing_molecular_graphics 'PLATON (Spek, 2009)'
_computing_publication_material 'SHELXL97 (Sheldrick, 2008)'
_computing_structure_refinement 'SHELXL97 (Sheldrick, 2008)'
_computing_structure_solution 'SHELXS97 (Sheldrick, 2008)'
_diffrn_ambient_temperature 293
_diffrn_measured_fraction_theta_full 0.983
_diffrn_measured_fraction_theta_max 0.983
_diffrn_measurement_device_type 'Bruker APEXII CCD area-detector'
_diffrn_measurement_method '\w and \f scans'
_diffrn_radiation_monochromator graphite
_diffrn_radiation_source 'fine focus sealed tube'
_diffrn_radiation_type MoK\a
_diffrn_radiation_wavelength 0.71073
_diffrn_reflns_av_R_equivalents 0.0000
_diffrn_reflns_av_sigmaI/netI 0.0281
_diffrn_reflns_limit_h_max 5
_diffrn_reflns_limit_h_min -5
_diffrn_reflns_limit_k_max 18
_diffrn_reflns_limit_k_min 0
_diffrn_reflns_limit_l_max 20
_diffrn_reflns_limit_l_min 0
_diffrn_reflns_number 2238
_diffrn_reflns_reduction_process
;
;
_diffrn_reflns_theta_full 25.30
_diffrn_reflns_theta_max 25.30
_diffrn_reflns_theta_min 1.79
_exptl_absorpt_coefficient_mu 0.079
_exptl_absorpt_correction_type none
_exptl_crystal_colour colorless
_exptl_crystal_density_diffrn 1.204
_exptl_crystal_density_method 'Not Measured'
_exptl_crystal_description block
_exptl_crystal_F_000 480
_exptl_crystal_size_max 0.30
_exptl_crystal_size_mid 0.25
_exptl_crystal_size_min 0.20
_refine_diff_density_max 0.150
_refine_diff_density_min -0.134
_refine_ls_extinction_coef 0.020(6)
_refine_ls_extinction_expression FC^*^=KFC[1+0.001XFC^2^\L^3^/SIN(2\Q)]^-1/4^
_refine_ls_extinction_method 'SHELXL97 (Sheldrick, 2008)'
_refine_ls_goodness_of_fit_ref 1.020
_refine_ls_hydrogen_treatment constr
_refine_ls_matrix_type full
_refine_ls_number_parameters 157
_refine_ls_number_reflns 2238
_refine_ls_number_restraints 0
_refine_ls_restrained_S_all 1.020
_refine_ls_R_factor_all 0.0537
_refine_ls_R_factor_gt 0.0408
_refine_ls_shift/su_max 0.011
_refine_ls_shift/su_mean 0.000
_refine_ls_structure_factor_coef Fsqd
_refine_ls_weighting_details 'calc w=1/[\s^2^(Fo^2^)+(0.0867P)^2^+0.1512P] where P=(Fo^2^+2Fc^2^)/3'
_refine_ls_weighting_scheme calc
_refine_ls_wR_factor_gt 0.1253
_refine_ls_wR_factor_ref 0.1403
_reflns_number_gt 1777
_reflns_number_total 2238
_reflns_threshold_expression I>2\s(I)
_cod_data_source_file zs2279sup1.cif
_cod_data_source_block I
_cod_original_sg_symbol_H-M 'P 21/c'
_cod_database_code 2240718
_cod_database_fobs_code 2240718

loop_
_symmetry_equiv_pos_site_id
_symmetry_equiv_pos_as_xyz
1 x,y,z
2 -x,1/2+y,1/2-z
3 -x,-y,-z
4 x,1/2-y,1/2+z

loop_
_atom_site_aniso_label
_atom_site_aniso_U_11
_atom_site_aniso_U_22
_atom_site_aniso_U_33
_atom_site_aniso_U_12
_atom_site_aniso_U_13
_atom_site_aniso_U_23
O5 0.0797(8) 0.0818(8) 0.0287(6) 0.0183(6) 0.0057(5) 0.0122(5)
O11 0.1119(10) 0.0537(7) 0.0258(6) 0.0055(6) 0.0085(6) -0.0042(5)
C1 0.0549(9) 0.0495(8) 0.0305(8) 0.0022(6) 0.0031(6) 0.0003(6)
C2 0.0523(9) 0.0571(9) 0.0270(8) -0.0006(7) 0.0049(6) -0.0013(6)
C3 0.0787(12) 0.0819(12) 0.0333(9) 0.0148(9) 0.0137(8) 0.0005(8)
C4 0.0524(9) 0.0586(9) 0.0246(7) -0.0031(7) -0.0004(6) 0.0037(6)
C6 0.0520(9) 0.0545(8) 0.0330(8) 0.0007(6) 0.0016(6) 0.0001(6)
C7 0.0764(12) 0.0698(11) 0.0525(11) 0.0179(9) 0.0048(9) 0.0067(8)
C8 0.0570(9) 0.0526(8) 0.0302(8) 0.0004(7) 0.0091(7) -0.0040(6)
C9 0.0565(9) 0.0474(8) 0.0248(7) -0.0036(6) 0.0027(6) -0.0009(6)
C10 0.0627(10) 0.0481(8) 0.0269(8) -0.0086(7) 0.0057(6) -0.0029(6)
C12 0.0586(9) 0.0497(8) 0.0244(7) -0.0060(6) 0.0078(6) 0.0018(6)
C13 0.0649(10) 0.0651(10) 0.0351(9) -0.0031(8) 0.0036(8) 0.0004(7)
C14 0.0708(12) 0.0884(14) 0.0481(10) 0.0165(10) 0.0036(9) 0.0103(9)
C15 0.0848(13) 0.0628(11) 0.0610(12) 0.0199(9) 0.0259(10) 0.0163(9)
C16 0.0850(13) 0.0479(9) 0.0605(11) -0.0057(8) 0.0247(10) -0.0041(8)
C17 0.0649(10) 0.0534(9) 0.0423(9) -0.0055(7) 0.0050(7) -0.0025(7)

loop_
_atom_site_type_symbol
_atom_site_label
_atom_site_fract_x
_atom_site_fract_y
_atom_site_fract_z
_atom_site_U_iso_or_equiv
_atom_site_thermal_displace_type
_atom_site_calc_flag
_atom_site_refinement_flags
_atom_site_occupancy
O O5 0.0022(3) 0.17634(8) 0.08784(6) 0.0634(4) Uani d . 1.000
O O11 -0.1206(3) 0.26574(7) -0.26812(6) 0.0637(5) Uani d . 1.000
C C1 -0.2554(3) 0.31934(9) -0.07292(8) 0.0450(5) Uani d . 1.000
C C2 -0.2212(3) 0.28659(10) 0.00211(8) 0.0454(5) Uani d . 1.000
C C3 -0.3756(4) 0.32668(13) 0.06525(9) 0.0641(6) Uani d . 1.000
C C4 -0.0447(3) 0.21413(10) 0.01672(8) 0.0454(5) Uani d . 1.000
C C6 0.0962(3) 0.17493(10) -0.04227(8) 0.0466(5) Uani d . 1.000
C C7 0.2852(4) 0.09705(12) -0.02409(11) 0.0663(7) Uani d . 1.000
C C8 0.0532(3) 0.20949(10) -0.11568(8) 0.0463(5) Uani d . 1.000
C C9 -0.1201(3) 0.28197(9) -0.13271(8) 0.0430(5) Uani d . 1.000
C C10 -0.1712(3) 0.31344(9) -0.21370(8) 0.0458(5) Uani d . 1.000
C C12 -0.2919(3) 0.40255(9) -0.22965(8) 0.0440(5) Uani d . 1.000
C C13 -0.5127(4) 0.41181(11) -0.28726(9) 0.0551(6) Uani d . 1.000
C C14 -0.6304(4) 0.49312(14) -0.30321(11) 0.0692(7) Uani d . 1.000
C C15 -0.5237(5) 0.56614(12) -0.26413(11) 0.0684(7) Uani d . 1.000
C C16 -0.3009(4) 0.55860(11) -0.20861(11) 0.0634(6) Uani d . 1.000
C C17 -0.1870(4) 0.47666(10) -0.19002(9) 0.0535(5) Uani d . 1.000
H H1 -0.37210 0.36770 -0.08360 0.0540 Uiso c R 1.000
H H3A -0.49780 0.37240 0.04370 0.0960 Uiso c R 1.000
H H3B -0.24260 0.35110 0.10450 0.0960 Uiso c R 1.000
H H3C -0.48500 0.28220 0.08800 0.0960 Uiso c R 1.000
H H5 -0.08640 0.20290 0.11900 0.0950 Uiso c R 1.000
H H7A 0.17730 0.04930 -0.00590 0.0990 Uiso c R 1.000
H H7B 0.43120 0.11290 0.01540 0.0990 Uiso c R 1.000
H H7C 0.36800 0.07920 -0.07020 0.0990 Uiso c R 1.000
H H8 0.14290 0.18370 -0.15550 0.0560 Uiso c R 1.000
H H13 -0.58120 0.36280 -0.31520 0.0660 Uiso c R 1.000
H H14 -0.78260 0.49860 -0.34060 0.0830 Uiso c R 1.000
H H15 -0.60310 0.62110 -0.27540 0.0820 Uiso c R 1.000
H H16 -0.22610 0.60850 -0.18340 0.0760 Uiso c R 1.000
H H17 -0.04030 0.47130 -0.15100 0.0640 Uiso c R 1.000

loop_
_atom_type_symbol
_atom_type_description
_atom_type_scat_dispersion_real
_atom_type_scat_dispersion_imag
_atom_type_scat_source
C C 0.0033 0.0016 ' International Tables Vol C Tables 4.2.6.8 and 6.1.1.4'
H H 0.0000 0.0000 ' International Tables Vol C Tables 4.2.6.8 and 6.1.1.4'
O O 0.0106 0.0060 ' International Tables Vol C Tables 4.2.6.8 and 6.1.1.4'

loop_
_geom_angle_atom_site_label_1
_geom_angle_atom_site_label_2
_geom_angle_atom_site_label_3
_geom_angle
_geom_angle_publ_flag
C4 O5 H5 109.00 no
C2 C1 C9 121.76(13) no
C1 C2 C3 120.74(14) no
C1 C2 C4 118.07(13) no
C3 C2 C4 121.18(13) no
O5 C4 C6 115.31(13) no
C2 C4 C6 121.68(13) no
O5 C4 C2 123.01(13) no
C4 C6 C8 117.90(14) no
C7 C6 C8 122.06(14) no
C4 C6 C7 120.04(13) no
C6 C8 C9 122.28(13) no
C1 C9 C10 121.61(13) no
C8 C9 C10 119.95(12) no
C1 C9 C8 118.31(13) no
O11 C10 C9 120.44(13) no
C9 C10 C12 119.84(12) no
O11 C10 C12 119.71(13) no
C10 C12 C13 118.72(13) no
C13 C12 C17 119.15(14) no
C10 C12 C17 122.11(13) no
C12 C13 C14 120.27(16) no
C13 C14 C15 120.12(18) no
C14 C15 C16 120.39(18) no
C15 C16 C17 120.04(16) no
C12 C17 C16 119.96(16) no
C2 C1 H1 119.00 no
C9 C1 H1 119.00 no
C2 C3 H3A 109.00 no
C2 C3 H3B 109.00 no
C2 C3 H3C 109.00 no
H3A C3 H3B 109.00 no
H3A C3 H3C 110.00 no
H3B C3 H3C 109.00 no
C6 C7 H7A 110.00 no
C6 C7 H7B 109.00 no
C6 C7 H7C 110.00 no
H7A C7 H7B 109.00 no
H7A C7 H7C 109.00 no
H7B C7 H7C 109.00 no
C6 C8 H8 119.00 no
C9 C8 H8 119.00 no
C12 C13 H13 120.00 no
C14 C13 H13 120.00 no
C13 C14 H14 120.00 no
C15 C14 H14 120.00 no
C14 C15 H15 120.00 no
C16 C15 H15 120.00 no
C15 C16 H16 120.00 no
C17 C16 H16 120.00 no
C12 C17 H17 120.00 no
C16 C17 H17 120.00 no

loop_
_geom_bond_atom_site_label_1
_geom_bond_atom_site_label_2
_geom_bond_distance
_geom_bond_publ_flag
O5 C4 1.3560(18) no
O11 C10 1.2286(18) no
O5 H5 0.8200 no
C1 C2 1.384(2) no
C1 C9 1.389(2) no
C2 C4 1.396(2) no
C2 C3 1.501(2) no
C4 C6 1.404(2) no
C6 C7 1.504(2) no
C6 C8 1.371(2) no
C8 C9 1.393(2) no
C9 C10 1.477(2) no
C10 C12 1.488(2) no
C12 C17 1.387(2) no
C12 C13 1.389(2) no
C13 C14 1.375(3) no
C14 C15 1.372(3) no
C15 C16 1.370(3) no
C16 C17 1.385(2) no
C1 H1 0.9300 no
C3 H3A 0.9600 no
C3 H3B 0.9600 no
C3 H3C 0.9600 no
C7 H7A 0.9600 no
C7 H7B 0.9600 no
C7 H7C 0.9600 no
C8 H8 0.9300 no
C13 H13 0.9300 no
C14 H14 0.9300 no
C15 H15 0.9300 no
C16 H16 0.9300 no
C17 H17 0.9300 no

loop_
_geom_hbond_atom_site_label_D
_geom_hbond_atom_site_label_H
_geom_hbond_atom_site_label_A
_geom_hbond_site_symmetry_A
_geom_hbond_distance_DH
_geom_hbond_distance_HA
_geom_hbond_distance_DA
_geom_hbond_angle_DHA
_geom_hbond_publ_flag
O5 H5 O11 4_555 0.82 2.03 2.7528(17) 147 yes
C13 H13 O5 4_454 0.93 2.55 3.301(2) 138 yes

loop_
_geom_torsion_atom_site_label_1
_geom_torsion_atom_site_label_2
_geom_torsion_atom_site_label_3
_geom_torsion_atom_site_label_4
_geom_torsion
_geom_torsion_publ_flag
C9 C1 C2 C3 -178.40(15) no
C9 C1 C2 C4 0.1(2) no
C2 C1 C9 C8 0.2(2) no
C2 C1 C9 C10 176.00(13) no
C1 C2 C4 O5 -179.48(14) no
C1 C2 C4 C6 0.2(2) no
C3 C2 C4 O5 -1.0(2) no
C3 C2 C4 C6 178.64(15) no
O5 C4 C6 C7 -0.5(2) no
O5 C4 C6 C8 178.98(14) no
C2 C4 C6 C7 179.84(15) no
C2 C4 C6 C8 -0.7(2) no
C4 C6 C8 C9 1.0(2) no
C7 C6 C8 C9 -179.55(15) no
C6 C8 C9 C1 -0.7(2) no
C6 C8 C9 C10 -176.64(14) no
C1 C9 C10 O11 -158.32(15) no
C1 C9 C10 C12 20.0(2) no
C8 C9 C10 O11 17.4(2) no
C8 C9 C10 C12 -164.22(13) no
O11 C10 C12 C13 45.2(2) no
O11 C10 C12 C17 -133.42(17) no
C9 C10 C12 C13 -133.19(15) no
C9 C10 C12 C17 48.2(2) no
C10 C12 C13 C14 179.61(15) no
C17 C12 C13 C14 -1.8(2) no
C10 C12 C17 C16 178.02(15) no
C13 C12 C17 C16 -0.6(2) no
C12 C13 C14 C15 2.3(3) no
C13 C14 C15 C16 -0.5(3) no
C14 C15 C16 C17 -1.8(3) no
C15 C16 C17 C12 2.4(3) no
